data_4333061
loop_
_publ_author_name
'Liu, Wei'
'Wang, Cai-Feng'
'Li, Yi-Zhi'
'Zuo, Jing-Lin'
'You, Xiao-Zeng'

_publ_section_title
;
 Structural and Magnetic Studies on Cyano-Bridged Rectangular Fe2M2(M =
 Cu, Ni) Clusters
;
_journal_issue 25
_journal_name_full 'Inorganic Chemistry'
_journal_page_first 10058
_journal_page_last 10065
_journal_paper_doi 10.1021/ic061347r
_journal_volume 45
_journal_year 2006
_chemical_formula_sum 'C36 H60 B2 Cl2 Fe2 N26 Ni2 O10'
_chemical_formula_weight 1338.74
_chemical_name_systematic
; 
 ? 
;
_space_group_IT_number 2
_symmetry_cell_setting triclinic
_symmetry_space_group_name_Hall '-P 1'
_symmetry_space_group_name_H-M 'P -1'
_atom_sites_solution_hydrogens geom
_atom_sites_solution_primary direct
_atom_sites_solution_secondary difmap
_audit_creation_method SHELXL-97
_cell_angle_alpha 109.989(8)
_cell_angle_beta 90.076(9)
_cell_angle_gamma 93.338(7)
_cell_formula_units_Z 1
_cell_length_a 9.784(3)
_cell_length_b 10.908(4)
_cell_length_c 15.208(5)
_cell_measurement_reflns_used 5977
_cell_measurement_temperature 293(2)
_cell_measurement_theta_max 26.00
_cell_measurement_theta_min 1.43
_cell_volume 1522.3(9)
_computing_cell_refinement 'Bruker SMART'
_computing_data_collection 'Bruker SMART'
_computing_data_reduction 'Bruker SAINT'
_computing_molecular_graphics 'Bruker SHELXTL'
_computing_publication_material 'Bruker SHELXTL'
_computing_structure_refinement 'SHELXL-97 (Sheldrick, 1997)'
_computing_structure_solution 'SHELXS-97 (Sheldrick, 1990)'
_diffrn_ambient_temperature 293(2)
_diffrn_measured_fraction_theta_full 1.000
_diffrn_measured_fraction_theta_max 1.000
_diffrn_measurement_device_type 'CCD area detector'
_diffrn_measurement_method 'phi and omega scans'
_diffrn_radiation_monochromator graphite
_diffrn_radiation_source 'fine-focus sealed tube'
_diffrn_radiation_type MoK\a
_diffrn_radiation_wavelength 0.71073
_diffrn_reflns_av_R_equivalents 0.0417
_diffrn_reflns_av_sigmaI/netI 0.0517
_diffrn_reflns_limit_h_max 12
_diffrn_reflns_limit_h_min -12
_diffrn_reflns_limit_k_max 12
_diffrn_reflns_limit_k_min -13
_diffrn_reflns_limit_l_max 18
_diffrn_reflns_limit_l_min -11
_diffrn_reflns_number 14234
_diffrn_reflns_theta_full 26.00
_diffrn_reflns_theta_max 26.00
_diffrn_reflns_theta_min 1.43
_diffrn_standards_decay_% none
_exptl_absorpt_coefficient_mu 1.233
_exptl_absorpt_correction_T_max 0.94
_exptl_absorpt_correction_T_min 0.74
_exptl_absorpt_correction_type none
_exptl_absorpt_process_details 'SADABS; Bruker(2000)'
_exptl_crystal_colour 'red brown'
_exptl_crystal_density_diffrn 1.460
_exptl_crystal_density_meas ?
_exptl_crystal_density_method 'not measured'
_exptl_crystal_description 'needle like'
_exptl_crystal_F_000 690
_exptl_crystal_size_max 0.29
_exptl_crystal_size_mid 0.21
_exptl_crystal_size_min 0.05
_refine_diff_density_max 0.376
_refine_diff_density_min -0.590
_refine_diff_density_rms 0.067
_refine_ls_extinction_method none
_refine_ls_goodness_of_fit_ref 1.016
_refine_ls_hydrogen_treatment constr
_refine_ls_matrix_type full
_refine_ls_number_parameters 382
_refine_ls_number_reflns 5977
_refine_ls_number_restraints 1
_refine_ls_restrained_S_all 1.015
_refine_ls_R_factor_all 0.0764
_refine_ls_R_factor_gt 0.0566
_refine_ls_shift/su_max 0.000
_refine_ls_shift/su_mean 0.000
_refine_ls_structure_factor_coef Fsqd
_refine_ls_weighting_details 'calc w=1/[\s^2^(Fo^2^)+(0.0500P)^2^+1.9900P] where P=(Fo^2^+2Fc^2^)/3'
_refine_ls_weighting_scheme calc
_refine_ls_wR_factor_gt 0.1156
_refine_ls_wR_factor_ref 0.1217
_reflns_number_gt 4716
_reflns_number_total 5977
_reflns_threshold_expression >2sigma(I)
_cod_data_source_file ic061347rsup3.cif
_cod_data_source_block 51102dm
_cod_depositor_comments
;
The following automatic conversions were performed:

'_symmetry_cell_setting' value 'Triclinic' changed to 'triclinic'
according to /home/saulius/struct/CIF-dictionaries/cif_core.dic
dictionary named 'cif_core.dic' version 2.4.2 from 2011-04-26.

Automatic conversion script
Id: cif_fix_values 1891 2012-01-12 08:04:46Z andrius 

The following automatic conversions were performed:

'_exptl_crystal_density_meas' value 'not measured' was changed to '?'
- the value is perceived as not measured.

Automatic conversion script
Id: cif_fix_values 3008 2015-01-20 13:52:24Z robertas 
;
_cod_original_sg_symbol_H-M P-1
_cod_database_code 4333061

loop_
_symmetry_equiv_pos_as_xyz
'x, y, z'
'-x, -y, -z'

loop_
_atom_site_label
_atom_site_type_symbol
_atom_site_fract_x
_atom_site_fract_y
_atom_site_fract_z
_atom_site_U_iso_or_equiv
_atom_site_adp_type
_atom_site_occupancy
_atom_site_symmetry_multiplicity
_atom_site_calc_flag
_atom_site_refinement_flags
B1 B 0.8612(5) 0.8377(5) 0.2841(3) 0.0396(10) Uani 1 1 d .
H1A H 0.8919 0.8990 0.2527 0.048 Uiso 1 1 calc R
C1 C 0.5394(5) 0.8286(4) 0.3978(3) 0.0492(11) Uani 1 1 d .
H1 H 0.4792 0.7897 0.4292 0.059 Uiso 1 1 calc R
C2 C 0.5081(4) 0.9357(4) 0.3697(3) 0.0429(10) Uani 1 1 d .
H2 H 0.4291 0.9817 0.3797 0.052 Uiso 1 1 calc R
C3 C 0.6240(5) 0.9532(5) 0.3244(3) 0.0550(12) Uani 1 1 d .
H3 H 0.6369 1.0162 0.2962 0.066 Uiso 1 1 calc R
C4 C 1.0363(5) 0.7821(4) 0.4740(3) 0.0425(10) Uani 1 1 d .
H4 H 1.0412 0.7403 0.5179 0.051 Uiso 1 1 calc R
C5 C 1.1363(5) 0.8708(4) 0.4648(3) 0.0438(10) Uani 1 1 d .
H5 H 1.2184 0.8992 0.4985 0.053 Uiso 1 1 calc R
C6 C 1.0838(5) 0.9081(4) 0.3918(3) 0.0462(10) Uani 1 1 d .
H6 H 1.1256 0.9682 0.3676 0.055 Uiso 1 1 calc R
C7 C 0.7947(5) 0.4933(4) 0.1768(3) 0.0469(10) Uani 1 1 d .
H7 H 0.7637 0.4121 0.1788 0.056 Uiso 1 1 calc R
C8 C 0.8391(5) 0.5142(4) 0.0964(3) 0.0452(10) Uani 1 1 d .
H8 H 0.8464 0.4524 0.0370 0.054 Uiso 1 1 calc R
C9 C 0.8693(4) 0.6435(5) 0.1234(3) 0.0488(11) Uani 1 1 d .
H9 H 0.8986 0.6892 0.0845 0.059 Uiso 1 1 calc R
C10 C 0.7230(4) 0.6784(4) 0.5121(3) 0.0389(9) Uani 1 1 d .
C11 C 0.8591(4) 0.4976(4) 0.3876(3) 0.0353(8) Uani 1 1 d .
C12 C 0.6079(4) 0.5309(4) 0.3542(3) 0.0335(9) Uani 1 1 d .
C13 C 0.7872(5) 0.4190(5) 0.7342(3) 0.0533(12) Uani 1 1 d .
H13A H 0.8794 0.4393 0.7608 0.064 Uiso 1 1 calc R
H13B H 0.7719 0.3246 0.7092 0.064 Uiso 1 1 calc R
C14 C 0.6848(5) 0.4751(5) 0.8112(4) 0.0553(12) Uani 1 1 d .
H14A H 0.5933 0.4377 0.7894 0.066 Uiso 1 1 calc R
H14B H 0.7076 0.4528 0.8657 0.066 Uiso 1 1 calc R
C15 C 0.5516(5) 0.8083(5) 0.8828(3) 0.0543(13) Uani 1 1 d .
H15A H 0.4630 0.8375 0.9069 0.065 Uiso 1 1 d R
H15B H 0.6216 0.8698 0.9215 0.065 Uiso 1 1 d R
C16 C 0.5666(4) 0.6682(4) 0.8882(3) 0.0396(9) Uani 1 1 d .
H16A H 0.5765 0.6731 0.9529 0.048 Uiso 1 1 calc R
H16B H 0.4866 0.6112 0.8604 0.048 Uiso 1 1 calc R
C17 C 0.9215(4) 0.7140(4) 0.8296(3) 0.0429(10) Uani 1 1 d .
H17A H 0.9872 0.7814 0.8677 0.051 Uiso 1 1 calc R
H17B H 0.9705 0.6364 0.7992 0.051 Uiso 1 1 calc R
C18 C 0.8185(5) 0.6845(5) 0.8903(3) 0.0521(12) Uani 1 1 d .
H18A H 0.7971 0.7650 0.9391 0.062 Uiso 1 1 calc R
H18B H 0.8558 0.6277 0.9201 0.062 Uiso 1 1 calc R
Cl1 Cl 0.20847(10) 0.86643(10) 0.10328(8) 0.0437(3) Uani 1 1 d .
Fe1 Fe 0.76407(6) 0.64602(6) 0.38345(4) 0.03823(16) Uani 1 1 d .
N1 N 0.6631(4) 0.7913(3) 0.3744(2) 0.0381(8) Uani 1 1 d .
N2 N 0.7199(4) 0.8653(3) 0.3258(2) 0.0443(8) Uani 1 1 d .
N3 N 0.9309(3) 0.7622(3) 0.4129(2) 0.0381(7) Uani 1 1 d .
N4 N 0.9609(4) 0.8403(3) 0.3630(2) 0.0377(8) Uani 1 1 d .
N5 N 0.8015(3) 0.6024(3) 0.2509(2) 0.0339(7) Uani 1 1 d .
N6 N 0.8500(4) 0.6968(4) 0.2174(2) 0.0417(8) Uani 1 1 d .
N7 N 0.6945(4) 0.6878(3) 0.5869(2) 0.0401(8) Uani 1 1 d .
N8 N 0.9149(4) 0.4094(4) 0.3822(3) 0.0463(9) Uani 1 1 d .
N9 N 0.5076(4) 0.4609(3) 0.3337(2) 0.0383(8) Uani 1 1 d .
N10 N 0.7748(4) 0.4720(3) 0.6573(2) 0.0402(8) Uani 1 1 d .
H10A H 0.7241 0.4155 0.6096 0.048 Uiso 1 1 calc R
H10B H 0.8582 0.4852 0.6360 0.048 Uiso 1 1 calc R
N11 N 0.5607(4) 0.8054(3) 0.7882(2) 0.0409(8) Uani 1 1 d .
H11A H 0.5992 0.8819 0.7872 0.049 Uiso 1 1 calc R
H11B H 0.4762 0.7940 0.7620 0.049 Uiso 1 1 calc R
N12 N 0.8643(4) 0.7571(4) 0.7596(3) 0.0479(9) Uani 1 1 d .
H12A H 0.9222 0.7441 0.7117 0.058 Uiso 1 1 calc R
H12B H 0.8512 0.8431 0.7837 0.058 Uiso 1 1 calc R
N13 N 0.6883(4) 0.6190(4) 0.8367(3) 0.0545(10) Uani 1 1 d .
Ni1 Ni 0.67869(5) 0.65258(5) 0.71185(3) 0.03369(14) Uani 1 1 d .
O1 O 0.1709(3) 0.7486(3) 0.1135(2) 0.0479(8) Uani 1 1 d .
O2 O 0.2259(3) 0.9541(3) 0.1904(2) 0.0558(9) Uani 1 1 d .
O3 O 0.3140(3) 0.8643(3) 0.0555(2) 0.0499(8) Uani 1 1 d .
O4 O 0.1083(3) 0.9106(3) 0.0690(2) 0.0540(8) Uani 1 1 d .
O5 O 0.6594(11) 0.8298(11) 0.1003(7) 0.054(4) Uani 0.293(8) 1 d P
H5A H 0.6168 0.8930 0.0954 0.065 Uiso 0.293(8) 1 d PR
H5B H 0.7436 0.8400 0.0892 0.065 Uiso 0.293(8) 1 d PR
O6 O 0.7478(8) 0.1922(7) 0.2413(5) 0.049(2) Uani 0.399(8) 1 d P
H6A H 0.7660 0.1284 0.1928 0.059 Uiso 0.399(8) 1 d PR
H6B H 0.8128 0.2075 0.2814 0.059 Uiso 0.399(8) 1 d PR
O7 O 0.3667(10) 0.6956(10) 0.5378(7) 0.052(3) Uani 0.308(8) 1 d P
H7A H 0.3384 0.6741 0.5836 0.062 Uiso 0.308(8) 1 d PR
H7B H 0.4172 0.7660 0.5581 0.062 Uiso 0.308(8) 1 d PR

loop_
_atom_site_aniso_label
_atom_site_aniso_U_11
_atom_site_aniso_U_22
_atom_site_aniso_U_33
_atom_site_aniso_U_23
_atom_site_aniso_U_13
_atom_site_aniso_U_12
B1 0.031(2) 0.049(3) 0.044(3) 0.023(2) -0.0025(19) 0.002(2)
C1 0.043(2) 0.044(2) 0.065(3) 0.024(2) 0.001(2) 0.0034(19)
C2 0.040(2) 0.043(2) 0.049(2) 0.0167(19) 0.0163(19) 0.0139(19)
C3 0.062(3) 0.041(3) 0.061(3) 0.015(2) -0.014(2) 0.012(2)
C4 0.058(3) 0.031(2) 0.037(2) 0.0079(17) -0.0039(19) 0.0156(19)
C5 0.045(2) 0.040(2) 0.038(2) 0.0025(18) -0.0090(18) -0.0042(19)
C6 0.044(2) 0.041(2) 0.051(3) 0.011(2) 0.0048(19) 0.0101(19)
C7 0.052(3) 0.031(2) 0.052(3) 0.0079(19) 0.001(2) -0.0030(18)
C8 0.055(3) 0.036(2) 0.037(2) 0.0009(18) 0.0010(19) 0.0153(19)
C9 0.039(2) 0.057(3) 0.051(3) 0.018(2) -0.0048(19) 0.014(2)
C10 0.041(2) 0.036(2) 0.034(2) 0.0051(17) -0.0065(17) 0.0019(17)
C11 0.045(2) 0.031(2) 0.0299(19) 0.0104(16) 0.0016(16) 0.0089(17)
C12 0.039(2) 0.0279(19) 0.041(2) 0.0184(16) 0.0033(17) 0.0229(17)
C13 0.052(3) 0.061(3) 0.042(2) 0.010(2) -0.001(2) 0.014(2)
C14 0.056(3) 0.055(3) 0.067(3) 0.034(2) -0.014(2) 0.015(2)
C15 0.048(3) 0.054(3) 0.040(2) -0.014(2) 0.0159(19) 0.014(2)
C16 0.044(2) 0.038(2) 0.044(2) 0.0232(18) 0.0036(18) -0.0013(18)
C17 0.042(2) 0.042(2) 0.042(2) 0.0095(19) -0.0046(18) 0.0071(19)
C18 0.043(2) 0.068(3) 0.047(2) 0.020(2) -0.010(2) 0.015(2)
Cl1 0.0314(5) 0.0455(6) 0.0575(6) 0.0204(5) 0.0174(4) 0.0112(4)
Fe1 0.0376(3) 0.0451(3) 0.0322(3) 0.0127(3) -0.0026(2) 0.0073(3)
N1 0.051(2) 0.0325(17) 0.0358(17) 0.0149(14) 0.0117(15) 0.0184(15)
N2 0.059(2) 0.0295(18) 0.046(2) 0.0145(15) 0.0030(17) 0.0059(16)
N3 0.0378(18) 0.0396(18) 0.0438(19) 0.0217(15) 0.0050(15) 0.0121(14)
N4 0.049(2) 0.0326(17) 0.0306(16) 0.0103(14) 0.0087(14) 0.0000(15)
N5 0.0412(18) 0.0306(17) 0.0313(16) 0.0123(14) -0.0089(14) 0.0040(14)
N6 0.051(2) 0.051(2) 0.0208(15) 0.0092(14) -0.0061(14) 0.0040(17)
N7 0.047(2) 0.0356(18) 0.0326(18) 0.0040(14) 0.0024(15) 0.0071(15)
N8 0.054(2) 0.042(2) 0.050(2) 0.0193(16) 0.0100(17) 0.0305(18)
N9 0.0393(19) 0.043(2) 0.0356(18) 0.0150(15) -0.0026(14) 0.0122(16)
N10 0.045(2) 0.0353(18) 0.0420(19) 0.0148(15) -0.0013(15) 0.0100(15)
N11 0.058(2) 0.0336(18) 0.0308(17) 0.0088(14) 0.0194(15) 0.0149(16)
N12 0.039(2) 0.058(2) 0.052(2) 0.0252(19) -0.0164(16) 0.0079(17)
N13 0.051(2) 0.062(3) 0.055(2) 0.023(2) 0.0068(18) 0.0191(19)
Ni1 0.0439(3) 0.0286(3) 0.0292(3) 0.00944(19) -0.0018(2) 0.0098(2)
O1 0.0470(17) 0.0540(19) 0.0413(16) 0.0170(14) 0.0186(13) -0.0128(14)
O2 0.0472(18) 0.0405(17) 0.070(2) 0.0097(16) 0.0162(16) -0.0135(14)
O3 0.0520(18) 0.0353(16) 0.0606(19) 0.0122(14) 0.0253(15) 0.0143(13)
O4 0.058(2) 0.0490(19) 0.0561(19) 0.0176(15) -0.0139(15) 0.0135(15)
O5 0.047(7) 0.063(8) 0.054(7) 0.021(6) 0.003(5) 0.017(5)
O6 0.046(5) 0.040(4) 0.056(5) 0.012(4) -0.006(4) -0.017(3)
O7 0.045(6) 0.055(7) 0.056(7) 0.018(5) -0.006(5) 0.009(5)

loop_
_atom_type_symbol
_atom_type_description
_atom_type_scat_dispersion_real
_atom_type_scat_dispersion_imag
_atom_type_scat_source
C C 0.0033 0.0016 'International Tables Vol C Tables 4.2.6.8 and 6.1.1.4'
H H 0.0000 0.0000 'International Tables Vol C Tables 4.2.6.8 and 6.1.1.4'
B B 0.0013 0.0007 'International Tables Vol C Tables 4.2.6.8 and 6.1.1.4'
N N 0.0061 0.0033 'International Tables Vol C Tables 4.2.6.8 and 6.1.1.4'
O O 0.0106 0.0060 'International Tables Vol C Tables 4.2.6.8 and 6.1.1.4'
Cl Cl 0.1484 0.1585 'International Tables Vol C Tables 4.2.6.8 and 6.1.1.4'
Fe Fe 0.3463 0.8444 'International Tables Vol C Tables 4.2.6.8 and 6.1.1.4'
Ni Ni 0.3393 1.1124 'International Tables Vol C Tables 4.2.6.8 and 6.1.1.4'

loop_
_geom_angle_atom_site_label_1
_geom_angle_atom_site_label_2
_geom_angle_atom_site_label_3
_geom_angle
_geom_angle_site_symmetry_1
_geom_angle_site_symmetry_3
N6 B1 N2 106.0(3) . .
N6 B1 N4 105.8(3) . .
N2 B1 N4 107.9(3) . .
N6 B1 H1A 112.2 . .
N2 B1 H1A 112.2 . .
N4 B1 H1A 112.2 . .
N1 C1 C2 112.1(4) . .
N1 C1 H1 124.0 . .
C2 C1 H1 124.0 . .
C3 C2 C1 101.9(4) . .
C3 C2 H2 129.1 . .
C1 C2 H2 129.1 . .
C2 C3 N2 111.5(4) . .
C2 C3 H3 124.3 . .
N2 C3 H3 124.3 . .
N3 C4 C5 112.9(4) . .
N3 C4 H4 123.5 . .
C5 C4 H4 123.5 . .
C4 C5 C6 103.1(4) . .
C4 C5 H5 128.5 . .
C6 C5 H5 128.5 . .
N4 C6 C5 107.8(4) . .
N4 C6 H6 126.1 . .
C5 C6 H6 126.1 . .
N5 C7 C8 112.3(4) . .
N5 C7 H7 123.8 . .
C8 C7 H7 123.8 . .
C9 C8 C7 104.6(4) . .
C9 C8 H8 127.7 . .
C7 C8 H8 127.7 . .
C8 C9 N6 108.6(4) . .
C8 C9 H9 125.7 . .
N6 C9 H9 125.7 . .
N7 C10 Fe1 174.7(4) . .
N8 C11 Fe1 174.2(4) . .
N9 C12 Fe1 177.4(3) . .
N10 C13 C14 111.9(4) . .
N10 C13 H13A 109.2 . .
C14 C13 H13A 109.2 . .
N10 C13 H13B 109.2 . .
C14 C13 H13B 109.2 . .
H13A C13 H13B 107.9 . .
N13 C14 C13 109.7(4) . .
N13 C14 H14A 109.7 . .
C13 C14 H14A 109.7 . .
N13 C14 H14B 109.7 . .
C13 C14 H14B 109.7 . .
H14A C14 H14B 108.2 . .
N11 C15 C16 110.8(3) . .
N11 C15 H15A 109.3 . .
C16 C15 H15A 108.4 . .
N11 C15 H15B 109.8 . .
C16 C15 H15B 110.4 . .
H15A C15 H15B 108.1 . .
N13 C16 C15 106.4(3) . .
N13 C16 H16A 110.4 . .
C15 C16 H16A 110.4 . .
N13 C16 H16B 110.4 . .
C15 C16 H16B 110.4 . .
H16A C16 H16B 108.6 . .
N12 C17 C18 113.1(4) . .
N12 C17 H17A 109.0 . .
C18 C17 H17A 109.0 . .
N12 C17 H17B 109.0 . .
C18 C17 H17B 109.0 . .
H17A C17 H17B 107.8 . .
C17 C18 N13 112.0(4) . .
C17 C18 H18A 109.2 . .
N13 C18 H18A 109.2 . .
C17 C18 H18B 109.2 . .
N13 C18 H18B 109.2 . .
H18A C18 H18B 107.9 . .
O3 Cl1 O4 110.0(2) . .
O3 Cl1 O2 111.4(2) . .
O4 Cl1 O2 102.9(2) . .
O3 Cl1 O1 113.98(19) . .
O4 Cl1 O1 111.6(2) . .
O2 Cl1 O1 106.3(2) . .
C12 Fe1 C10 86.78(17) . .
C12 Fe1 C11 85.41(16) . .
C10 Fe1 C11 86.99(17) . .
C12 Fe1 N5 90.37(15) . .
C10 Fe1 N5 176.59(16) . .
C11 Fe1 N5 90.91(14) . .
C12 Fe1 N1 92.65(15) . .
C10 Fe1 N1 94.54(16) . .
C11 Fe1 N1 177.47(16) . .
N5 Fe1 N1 87.47(13) . .
C12 Fe1 N3 178.33(14) . .
C10 Fe1 N3 93.72(16) . .
C11 Fe1 N3 93.02(16) . .
N5 Fe1 N3 89.07(14) . .
N1 Fe1 N3 88.89(15) . .
C1 N1 N2 108.3(3) . .
C1 N1 Fe1 133.1(3) . .
N2 N1 Fe1 118.2(3) . .
N1 N2 C3 106.2(4) . .
N1 N2 B1 120.0(3) . .
C3 N2 B1 133.8(4) . .
N4 N3 C4 105.7(3) . .
N4 N3 Fe1 120.0(3) . .
C4 N3 Fe1 134.3(3) . .
N3 N4 C6 110.6(3) . .
N3 N4 B1 118.7(3) . .
C6 N4 B1 130.6(4) . .
C7 N5 N6 104.7(3) . .
C7 N5 Fe1 135.2(3) . .
N6 N5 Fe1 120.2(2) . .
N5 N6 C9 109.8(4) . .
N5 N6 B1 118.3(3) . .
C9 N6 B1 131.7(4) . .
C10 N7 Ni1 161.7(3) . .
C12 N9 Ni1 173.8(3) . 2_666
C13 N10 Ni1 107.5(3) . .
C13 N10 H10A 110.2 . .
Ni1 N10 H10A 110.2 . .
C13 N10 H10B 110.2 . .
Ni1 N10 H10B 110.2 . .
H10A N10 H10B 108.5 . .
C15 N11 Ni1 109.7(3) . .
C15 N11 H11A 109.7 . .
Ni1 N11 H11A 109.7 . .
C15 N11 H11B 109.7 . .
Ni1 N11 H11B 109.7 . .
H11A N11 H11B 108.2 . .
C17 N12 Ni1 109.0(3) . .
C17 N12 H12A 109.9 . .
Ni1 N12 H12A 109.9 . .
C17 N12 H12B 109.9 . .
Ni1 N12 H12B 109.9 . .
H12A N12 H12B 108.3 . .
C16 N13 C14 109.6(4) . .
C16 N13 C18 112.0(4) . .
C14 N13 C18 111.8(4) . .
C16 N13 Ni1 107.6(3) . .
C14 N13 Ni1 105.5(3) . .
C18 N13 Ni1 110.0(3) . .
N13 Ni1 N7 173.09(15) . .
N13 Ni1 N12 83.14(16) . .
N7 Ni1 N12 90.81(14) . .
N13 Ni1 N11 83.09(14) . .
N7 Ni1 N11 100.76(13) . .
N12 Ni1 N11 94.26(16) . .
N13 Ni1 N9 94.55(15) . 2_666
N7 Ni1 N9 91.39(13) . 2_666
N12 Ni1 N9 177.10(13) . 2_666
N11 Ni1 N9 87.18(14) . 2_666
N13 Ni1 N10 84.27(14) . .
N7 Ni1 N10 92.67(13) . .
N12 Ni1 N10 92.32(15) . .
N11 Ni1 N10 164.94(13) . .
N9 Ni1 N10 85.69(13) 2_666 .
H5A O5 H5B 109.5 . .
H6A O6 H6B 109.5 . .
H7A O7 H7B 109.5 . .

loop_
_geom_bond_atom_site_label_1
_geom_bond_atom_site_label_2
_geom_bond_distance
_geom_bond_site_symmetry_2
B1 N6 1.522(6) .
B1 N2 1.525(6) .
B1 N4 1.537(6) .
B1 H1A 0.9800 .
C1 N1 1.311(6) .
C1 C2 1.422(6) .
C1 H1 0.9300 .
C2 C3 1.366(7) .
C2 H2 0.9300 .
C3 N2 1.386(6) .
C3 H3 0.9300 .
C4 N3 1.345(5) .
C4 C5 1.377(6) .
C4 H4 0.9300 .
C5 C6 1.413(6) .
C5 H5 0.9300 .
C6 N4 1.364(6) .
C6 H6 0.9300 .
C7 N5 1.328(5) .
C7 C8 1.384(6) .
C7 H7 0.9300 .
C8 C9 1.342(6) .
C8 H8 0.9300 .
C9 N6 1.366(5) .
C9 H9 0.9300 .
C10 N7 1.144(5) .
C10 Fe1 1.913(4) .
C11 N8 1.112(5) .
C11 Fe1 1.933(4) .
C12 N9 1.180(5) .
C12 Fe1 1.871(4) .
C13 N10 1.479(6) .
C13 C14 1.528(7) .
C13 H13A 0.9700 .
C13 H13B 0.9700 .
C14 N13 1.481(6) .
C14 H14A 0.9700 .
C14 H14B 0.9700 .
C15 N11 1.432(5) .
C15 C16 1.574(6) .
C15 H15A 0.9700 .
C15 H15B 0.9700 .
C16 N13 1.453(5) .
C16 H16A 0.9700 .
C16 H16B 0.9700 .
C17 N12 1.428(5) .
C17 C18 1.464(6) .
C17 H17A 0.9700 .
C17 H17B 0.9700 .
C18 N13 1.514(6) .
C18 H18A 0.9700 .
C18 H18B 0.9700 .
Cl1 O3 1.260(3) .
Cl1 O4 1.300(3) .
Cl1 O2 1.346(3) .
Cl1 O1 1.376(3) .
Fe1 N5 1.947(3) .
Fe1 N1 1.959(3) .
Fe1 N3 1.960(4) .
N1 N2 1.364(5) .
N3 N4 1.342(4) .
N5 N6 1.359(5) .
N7 Ni1 2.067(4) .
N9 Ni1 2.117(4) 2_666
N10 Ni1 2.134(3) .
N10 H10A 0.9000 .
N10 H10B 0.9000 .
N11 Ni1 2.089(3) .
N11 H11A 0.9000 .
N11 H11B 0.9000 .
N12 Ni1 2.077(4) .
N12 H12A 0.9000 .
N12 H12B 0.9000 .
N13 Ni1 2.056(4) .
Ni1 N9 2.117(4) 2_666
O5 H5A 0.8499 .
O5 H5B 0.8500 .
O6 H6A 0.8499 .
O6 H6B 0.8501 .
O7 H7A 0.8500 .
O7 H7B 0.8501 .

loop_
_geom_hbond_atom_site_label_D
_geom_hbond_atom_site_label_H
_geom_hbond_atom_site_label_A
_geom_hbond_distance_DH
_geom_hbond_distance_HA
_geom_hbond_distance_DA
_geom_hbond_angle_DHA
_geom_hbond_site_symmetry_A
N10 H10A O7 0.90 2.30 3.170(11) 162.2 2_666
N11 H11B O6 0.90 2.21 3.053(9) 156.5 2_666
N10 H10B N8 0.90 2.50 3.366(6) 161.6 2_766
N12 H12A N8 0.90 2.46 3.226(5) 142.7 2_766
N11 H11A O2 0.90 2.34 3.182(5) 155.9 2_676
N12 H12B O2 0.90 2.28 3.157(5) 163.4 2_676
O6 H6B N8 0.85 2.37 2.992(8) 130.1 .
